data_4119393
loop_
_publ_author_name
'Signe Korsager'
'Rolf H. Taaning'
'Troels Skrydstrup'

_publ_contact_author_email jacobo@chem.au.dk
_publ_contact_author_name 'Jacob Overgaard'
_publ_section_title
;
 Effective Palladium-Catalyzed Hydroxycarbonylation of Aryl Halides with
 Substoichiometric Carbon Monoxide
;
_journal_name_full 'Journal of the American Chemical Society'
_journal_page_first 2891
_journal_page_last 2894
_journal_paper_doi 10.1021/ja3114032
_journal_volume 135
_journal_year 2013
_chemical_formula_moiety 'C19 H32 I O P Pd'
_chemical_formula_sum 'C19 H32 I O P Pd'
_chemical_formula_weight 540.72
_chemical_name_systematic
;
 ? 
;
_space_group_crystal_system monoclinic
_space_group_IT_number 14
_space_group_name_Hall '-P 2yn'
_space_group_name_H-M_alt 'P 1 21/n 1'
_symmetry_space_group_name_Hall '-P 2yn'
_symmetry_space_group_name_H-M 'P 1 21/n 1'
_atom_sites_solution_hydrogens geom
_atom_sites_solution_primary direct
_atom_sites_solution_secondary difmap
_audit_creation_date 2012-06-26
_audit_creation_method
;
  Olex2 1.2
  (compiled 2012.05.09 svn.r2324, GUI svn.r4230)
;
_cell_angle_alpha 90.00
_cell_angle_beta 96.4527(14)
_cell_angle_gamma 90.00
_cell_formula_units_Z 4
_cell_length_a 10.6446(5)
_cell_length_b 15.2136(6)
_cell_length_c 12.9366(6)
_cell_measurement_reflns_used 441
_cell_measurement_temperature 100
_cell_measurement_theta_max 27.12
_cell_measurement_theta_min 2.35
_cell_volume 2081.72(16)
_computing_data_reduction 'SAINT v7.68A (Bruker, 2009)'
_computing_molecular_graphics
;
O. V. Dolomanov, L. J. Bourhis, R. J. Gildea, J. A. K. Howard and H. Puschmann,
OLEX2: a complete structure solution, refinement and analysis program.
J. Appl. Cryst. (2009). 42, 339-341.
;
_computing_publication_material
;
O. V. Dolomanov, L. J. Bourhis, R. J. Gildea, J. A. K. Howard and H. Puschmann,
OLEX2: a complete structure solution, refinement and analysis program.
J. Appl. Cryst. (2009). 42, 339-341.
;
_computing_structure_refinement
;
SHELXL, G.M. Sheldrick, Acta Cryst.
(2008). A64, 112-122
;
_computing_structure_solution
;
XS, G.M. Sheldrick, Acta Cryst.
(2008). A64, 112-122
;
_diffrn_ambient_temperature 100
_diffrn_detector_area_resol_mean 8
_diffrn_measured_fraction_theta_full 0.996
_diffrn_measured_fraction_theta_max 0.913
_diffrn_measurement_device_type 'Bruker SMART APEX CCD area detector'
_diffrn_measurement_method '\w and \f scans'
_diffrn_radiation_monochromator graphite
_diffrn_radiation_type MoK\a
_diffrn_radiation_wavelength 0.71073
_diffrn_reflns_av_R_equivalents 0.0509
_diffrn_reflns_av_unetI/netI 0.0590
_diffrn_reflns_limit_h_max 15
_diffrn_reflns_limit_h_min -16
_diffrn_reflns_limit_k_max 22
_diffrn_reflns_limit_k_min -21
_diffrn_reflns_limit_l_max 19
_diffrn_reflns_limit_l_min -18
_diffrn_reflns_number 26172
_diffrn_reflns_theta_full 31.00
_diffrn_reflns_theta_max 32.91
_diffrn_reflns_theta_min 2.07
_diffrn_source 'sealed tube'
_diffrn_standards_number 0
_exptl_absorpt_coefficient_mu 2.454
_exptl_absorpt_correction_T_max 0.9142
_exptl_absorpt_correction_T_min 0.8205
_exptl_absorpt_correction_type gaussian
_exptl_absorpt_process_details
;
SADABS-2008/1 (Bruker,2008) was used for absorption correction.
wR2(int) was 0.0581 before and 0.0486 after correction.
The Ratio of minimum to maximum transmission is 0.8975.
The \l/2 correction factor is 0.0015.
;
_exptl_crystal_colour 'clear light yellow'
_exptl_crystal_colour_lustre clear
_exptl_crystal_colour_modifier light
_exptl_crystal_colour_primary yellow
_exptl_crystal_density_diffrn 1.725
_exptl_crystal_description irregular
_exptl_crystal_F_000 1072
_exptl_crystal_size_max 0.166
_exptl_crystal_size_mid 0.109
_exptl_crystal_size_min 0.052
_refine_diff_density_max 0.772
_refine_diff_density_min -0.629
_refine_diff_density_rms 0.150
_refine_ls_extinction_method none
_refine_ls_goodness_of_fit_ref 0.964
_refine_ls_hydrogen_treatment constr
_refine_ls_matrix_type full
_refine_ls_number_parameters 217
_refine_ls_number_reflns 7114
_refine_ls_number_restraints 0
_refine_ls_restrained_S_all 0.964
_refine_ls_R_factor_all 0.0578
_refine_ls_R_factor_gt 0.0331
_refine_ls_shift/su_max 0.001
_refine_ls_shift/su_mean 0.000
_refine_ls_structure_factor_coef Fsqd
_refine_ls_weighting_details 'calc w=1/[\s^2^(Fo^2^)+(0.0199P)^2^+0.0000P] where P=(Fo^2^+2Fc^2^)/3'
_refine_ls_weighting_scheme calc
_refine_ls_wR_factor_gt 0.0543
_refine_ls_wR_factor_ref 0.0587
_reflns_number_gt 5252
_reflns_number_total 7114
_reflns_threshold_expression >2sigma(I)
_cod_data_source_file ja3114032_si_002.cif
_cod_data_source_block 12jo0008a_01
_cod_database_code 4119393

loop_
_space_group_symop_id
_space_group_symop_operation_xyz
1 'x, y, z'
2 '-x+1/2, y+1/2, -z+1/2'
3 '-x, -y, -z'
4 'x-1/2, -y-1/2, z-1/2'

loop_
_atom_site_label
_atom_site_type_symbol
_atom_site_fract_x
_atom_site_fract_y
_atom_site_fract_z
_atom_site_U_iso_or_equiv
_atom_site_adp_type
_atom_site_occupancy
_atom_site_symmetry_multiplicity
_atom_site_calc_flag
_atom_site_refinement_flags
I1 I 1.084130(17) 0.448984(11) 0.211282(14) 0.01807(5) Uani 1 1 d .
Pd2 Pd 0.887956(18) 0.369525(12) 0.270292(15) 0.01284(5) Uani 1 1 d .
P3 P 0.71403(6) 0.33215(4) 0.35633(5) 0.01148(13) Uani 1 1 d .
O3 O 0.93198(18) 0.21815(12) 0.16823(14) 0.0201(4) Uani 1 1 d .
C5 C 0.7928(2) 0.31035(16) 0.0596(2) 0.0151(5) Uani 1 1 d .
C6 C 0.5969(3) 0.47516(17) 0.2463(2) 0.0207(6) Uani 1 1 d .
H6A H 0.6300 0.5162 0.3011 0.031 Uiso 1 1 calc R
H6B H 0.5214 0.5004 0.2070 0.031 Uiso 1 1 calc R
H6C H 0.6614 0.4647 0.1993 0.031 Uiso 1 1 calc R
C8 C 0.7379(3) 0.24308(17) -0.0028(2) 0.0185(6) Uani 1 1 d .
H8 H 0.7510 0.1837 0.0183 0.022 Uiso 1 1 calc R
C1 C 0.7658(3) 0.48791(16) 0.4719(2) 0.0185(6) Uani 1 1 d .
H1A H 0.8098 0.5037 0.4119 0.028 Uiso 1 1 calc R
H1B H 0.8077 0.5163 0.5345 0.028 Uiso 1 1 calc R
H1C H 0.6777 0.5077 0.4599 0.028 Uiso 1 1 calc R
C2 C 0.7736(2) 0.39706(16) 0.0280(2) 0.0162(5) Uani 1 1 d .
H2 H 0.8112 0.4435 0.0696 0.019 Uiso 1 1 calc R
C3 C 0.5624(2) 0.38763(15) 0.2957(2) 0.0147(5) Uani 1 1 d .
C4 C 0.6997(3) 0.41556(17) -0.0641(2) 0.0181(6) Uani 1 1 d .
H4 H 0.6859 0.4749 -0.0852 0.022 Uiso 1 1 calc R
C7 C 0.8741(2) 0.28579(16) 0.1565(2) 0.0143(5) Uani 1 1 d .
C9 C 0.6455(3) 0.34807(18) -0.1262(2) 0.0206(6) Uani 1 1 d .
H9 H 0.5953 0.3611 -0.1898 0.025 Uiso 1 1 calc R
C10 C 0.6805(2) 0.21151(16) 0.3787(2) 0.0157(5) Uani 1 1 d .
C11 C 0.7693(2) 0.38771(16) 0.4865(2) 0.0144(5) Uani 1 1 d .
C12 C 0.4982(3) 0.33184(17) 0.2065(2) 0.0207(6) Uani 1 1 d .
H12A H 0.5592 0.3181 0.1575 0.031 Uiso 1 1 calc R
H12B H 0.4270 0.3646 0.1704 0.031 Uiso 1 1 calc R
H12C H 0.4672 0.2771 0.2345 0.031 Uiso 1 1 calc R
C13 C 0.7913(3) 0.17136(17) 0.4486(2) 0.0226(6) Uani 1 1 d .
H13A H 0.8706 0.1854 0.4205 0.034 Uiso 1 1 calc R
H13B H 0.7809 0.1074 0.4510 0.034 Uiso 1 1 calc R
H13C H 0.7932 0.1955 0.5190 0.034 Uiso 1 1 calc R
C14 C 0.6756(3) 0.16104(16) 0.2744(2) 0.0200(6) Uani 1 1 d .
H14A H 0.6143 0.1893 0.2226 0.030 Uiso 1 1 calc R
H14B H 0.6499 0.1001 0.2847 0.030 Uiso 1 1 calc R
H14C H 0.7594 0.1618 0.2499 0.030 Uiso 1 1 calc R
C15 C 0.5573(3) 0.19389(17) 0.4277(2) 0.0197(6) Uani 1 1 d .
H15A H 0.5568 0.2290 0.4911 0.030 Uiso 1 1 calc R
H15B H 0.5522 0.1313 0.4449 0.030 Uiso 1 1 calc R
H15C H 0.4845 0.2101 0.3781 0.030 Uiso 1 1 calc R
C16 C 0.9101(3) 0.36548(17) 0.5172(2) 0.0199(6) Uani 1 1 d .
H16A H 0.9197 0.3019 0.5274 0.030 Uiso 1 1 calc R
H16B H 0.9405 0.3960 0.5819 0.030 Uiso 1 1 calc R
H16C H 0.9596 0.3845 0.4617 0.030 Uiso 1 1 calc R
C17 C 0.6961(3) 0.36384(17) 0.5784(2) 0.0200(6) Uani 1 1 d .
H17A H 0.6061 0.3765 0.5600 0.030 Uiso 1 1 calc R
H17B H 0.7283 0.3987 0.6394 0.030 Uiso 1 1 calc R
H17C H 0.7072 0.3012 0.5943 0.030 Uiso 1 1 calc R
C18 C 0.4657(3) 0.40581(18) 0.3725(2) 0.0205(6) Uani 1 1 d .
H18A H 0.4450 0.3507 0.4060 0.031 Uiso 1 1 calc R
H18B H 0.3888 0.4308 0.3350 0.031 Uiso 1 1 calc R
H18C H 0.5016 0.4475 0.4255 0.031 Uiso 1 1 calc R
C19 C 0.6648(3) 0.26186(18) -0.0948(2) 0.0217(6) Uani 1 1 d .
H19 H 0.6276 0.2154 -0.1368 0.026 Uiso 1 1 calc R

loop_
_atom_site_aniso_label
_atom_site_aniso_U_11
_atom_site_aniso_U_22
_atom_site_aniso_U_33
_atom_site_aniso_U_23
_atom_site_aniso_U_13
_atom_site_aniso_U_12
I1 0.01363(9) 0.02146(9) 0.01940(9) 0.00261(7) 0.00316(7) -0.00395(7)
Pd2 0.01097(10) 0.01502(9) 0.01277(9) 0.00012(7) 0.00242(7) -0.00100(7)
P3 0.0104(3) 0.0117(3) 0.0125(3) -0.0006(2) 0.0016(3) -0.0004(2)
O3 0.0216(11) 0.0190(10) 0.0206(10) 0.0016(8) 0.0061(9) 0.0068(8)
C5 0.0130(13) 0.0175(12) 0.0159(12) -0.0023(10) 0.0069(11) -0.0023(10)
C6 0.0218(15) 0.0180(13) 0.0221(14) 0.0022(11) 0.0021(12) 0.0038(11)
C8 0.0212(15) 0.0131(12) 0.0223(14) -0.0029(10) 0.0065(12) -0.0005(10)
C1 0.0192(14) 0.0167(13) 0.0199(13) -0.0062(11) 0.0035(12) -0.0032(11)
C2 0.0160(14) 0.0149(12) 0.0175(13) -0.0021(10) 0.0008(11) -0.0033(10)
C3 0.0128(13) 0.0135(12) 0.0176(13) -0.0021(10) 0.0010(11) 0.0018(9)
C4 0.0189(14) 0.0179(13) 0.0175(13) 0.0033(10) 0.0022(12) 0.0011(11)
C7 0.0154(13) 0.0128(12) 0.0158(12) 0.0008(9) 0.0058(11) -0.0016(10)
C9 0.0152(14) 0.0301(15) 0.0164(13) -0.0020(11) 0.0008(12) -0.0009(11)
C10 0.0162(14) 0.0142(12) 0.0175(13) 0.0000(10) 0.0056(11) -0.0014(10)
C11 0.0132(13) 0.0171(13) 0.0128(12) -0.0012(9) 0.0013(10) -0.0013(10)
C12 0.0171(14) 0.0212(14) 0.0226(14) -0.0031(11) -0.0031(12) 0.0011(11)
C13 0.0284(17) 0.0144(13) 0.0250(15) 0.0046(11) 0.0036(13) 0.0009(11)
C14 0.0252(16) 0.0130(12) 0.0235(14) -0.0030(10) 0.0108(13) -0.0032(11)
C15 0.0211(15) 0.0167(13) 0.0228(14) -0.0015(11) 0.0080(12) -0.0063(11)
C16 0.0174(14) 0.0257(14) 0.0163(13) -0.0008(11) -0.0001(11) -0.0013(11)
C17 0.0203(14) 0.0239(14) 0.0165(13) -0.0017(11) 0.0058(12) -0.0028(11)
C18 0.0124(13) 0.0219(14) 0.0270(15) -0.0058(12) 0.0016(12) 0.0012(11)
C19 0.0191(15) 0.0241(14) 0.0220(14) -0.0081(11) 0.0032(12) -0.0056(11)

loop_
_atom_type_symbol
_atom_type_description
_atom_type_scat_dispersion_real
_atom_type_scat_dispersion_imag
_atom_type_scat_source
C C 0.0033 0.0016 'International Tables Vol C Tables 4.2.6.8 and 6.1.1.4'
H H 0.0000 0.0000 'International Tables Vol C Tables 4.2.6.8 and 6.1.1.4'
O O 0.0106 0.0060 'International Tables Vol C Tables 4.2.6.8 and 6.1.1.4'
Pd Pd -0.9988 1.0072 'International Tables Vol C Tables 4.2.6.8 and 6.1.1.4'
I I -0.4742 1.8119 'International Tables Vol C Tables 4.2.6.8 and 6.1.1.4'
P P 0.1023 0.0942 'International Tables Vol C Tables 4.2.6.8 and 6.1.1.4'

loop_
_geom_angle_atom_site_label_1
_geom_angle_atom_site_label_2
_geom_angle_atom_site_label_3
_geom_angle
P3 Pd2 I1 163.516(18)
C7 Pd2 I1 94.46(7)
C7 Pd2 P3 101.83(7)
C3 P3 Pd2 112.02(8)
C3 P3 C11 109.14(11)
C10 P3 Pd2 118.76(8)
C10 P3 C3 108.98(11)
C10 P3 C11 109.69(11)
C11 P3 Pd2 97.46(8)
C8 C5 C7 118.1(2)
C2 C5 C8 119.3(3)
C2 C5 C7 122.6(2)
C19 C8 C5 120.6(3)
C4 C2 C5 119.9(2)
C6 C3 P3 108.84(17)
C12 C3 P3 110.49(17)
C12 C3 C6 105.9(2)
C12 C3 C18 108.2(2)
C18 C3 P3 114.25(18)
C18 C3 C6 108.8(2)
C2 C4 C9 120.5(2)
O3 C7 Pd2 118.2(2)
O3 C7 C5 124.3(2)
C5 C7 Pd2 117.49(17)
C19 C9 C4 119.6(3)
C13 C10 P3 109.29(18)
C13 C10 C14 105.4(2)
C13 C10 C15 108.8(2)
C14 C10 P3 109.58(17)
C15 C10 P3 114.46(17)
C15 C10 C14 108.9(2)
C1 C11 P3 109.18(18)
C1 C11 C16 105.0(2)
C1 C11 C17 108.8(2)
C16 C11 P3 108.79(17)
C17 C11 P3 116.31(18)
C17 C11 C16 108.2(2)
C8 C19 C9 120.2(3)

loop_
_geom_bond_atom_site_label_1
_geom_bond_atom_site_label_2
_geom_bond_distance
I1 Pd2 2.6006(3)
Pd2 P3 2.3351(7)
Pd2 C7 1.939(2)
P3 C3 1.910(3)
P3 C10 1.898(2)
P3 C11 1.917(3)
O3 C7 1.200(3)
C5 C8 1.390(4)
C5 C2 1.389(3)
C5 C7 1.489(4)
C6 C3 1.539(3)
C8 C19 1.377(4)
C1 C11 1.536(3)
C2 C4 1.381(4)
C3 C12 1.530(4)
C3 C18 1.534(3)
C4 C9 1.388(4)
C9 C19 1.382(4)
C10 C13 1.530(4)
C10 C14 1.548(3)
C10 C15 1.542(3)
C11 C16 1.545(4)
C11 C17 1.536(3)
